data_8105053
loop_
_publ_author_name
'Wei, Xian'
'Li, Ying Fen'
'Xu, You Lin'
'Lv, Meng Lan'

_publ_section_title
;
 Crystal structure of 4-benzyl-1-oxo-N-phenethyl-1H-[1,4]oxazino
 [4,3-b]indazole-3-carboxamide, C26H21N3O3
;
_journal_issue 1
_journal_name_full 'Zeitschrift f\"ur Kristallographie - New Crystal Structures'
_journal_page_first 187
_journal_page_last 188
_journal_paper_doi 10.1515/ncrs-2019-0565
_journal_volume 235
_journal_year 2019
_chemical_formula_moiety 'C26 H21 N3 O3'
_chemical_formula_sum 'C26 H21 N3 O3'
_chemical_formula_weight 423.46
_space_group_crystal_system triclinic
_space_group_IT_number 2
_space_group_name_Hall '-P 1'
_space_group_name_H-M_alt 'P -1'
_atom_sites_solution_hydrogens geom
_cell_angle_alpha 91.995(9)
_cell_angle_beta 101.158(8)
_cell_angle_gamma 108.392(8)
_cell_formula_units_Z 2
_cell_length_a 9.149(4)
_cell_length_b 9.249(4)
_cell_length_c 13.508(7)
_cell_measurement_reflns_used 831
_cell_measurement_temperature 296(2)
_cell_measurement_theta_max 21.13
_cell_measurement_theta_min 2.40
_cell_volume 1058.5(9)
_computing_cell_refinement 'SAINT v7.60A (Bruker, 2009)'
_computing_data_reduction 'SAINT v7.60A (Bruker, 2009)'
_computing_molecular_graphics 'Olex2 (Dolomanov et al., 2009)'
_computing_publication_material 'Olex2 (Dolomanov et al., 2009)'
_computing_structure_refinement 'ShelXL (Sheldrick, 2015)'
_computing_structure_solution 'SHELXS-97 (Sheldrick, 1990)'
_diffrn_ambient_temperature 296.15
_diffrn_measured_fraction_theta_full 0.990
_diffrn_measured_fraction_theta_max 0.990
_diffrn_measurement_device_type 'Bruker APEX-II CCD'
_diffrn_measurement_method '\f and \w scans'
_diffrn_radiation_monochromator graphite
_diffrn_radiation_type MoK\a
_diffrn_radiation_wavelength 0.71073
_diffrn_reflns_av_R_equivalents 0.0390
_diffrn_reflns_av_unetI/netI 0.0863
_diffrn_reflns_Laue_measured_fraction_full 0.990
_diffrn_reflns_Laue_measured_fraction_max 0.990
_diffrn_reflns_limit_h_max 10
_diffrn_reflns_limit_h_min -9
_diffrn_reflns_limit_k_max 5
_diffrn_reflns_limit_k_min -10
_diffrn_reflns_limit_l_max 16
_diffrn_reflns_limit_l_min -15
_diffrn_reflns_number 5368
_diffrn_reflns_point_group_measured_fraction_full 0.990
_diffrn_reflns_point_group_measured_fraction_max 0.990
_diffrn_reflns_theta_full 24.997
_diffrn_reflns_theta_max 24.997
_diffrn_reflns_theta_min 2.561
_diffrn_standards_number 0
_exptl_absorpt_coefficient_mu 0.089
_exptl_absorpt_correction_T_max 0.9842
_exptl_absorpt_correction_T_min 0.9782
_exptl_absorpt_correction_type none
_exptl_crystal_colour colorless
_exptl_crystal_density_diffrn 1.329
_exptl_crystal_density_meas .
_exptl_crystal_density_method 'not measured'
_exptl_crystal_description block
_exptl_crystal_F_000 444
_exptl_crystal_size_max 0.25
_exptl_crystal_size_mid 0.2
_exptl_crystal_size_min 0.18
_refine_diff_density_max 0.270
_refine_diff_density_min -0.356
_refine_diff_density_rms 0.086
_refine_ls_extinction_coef .
_refine_ls_extinction_method none
_refine_ls_goodness_of_fit_ref 0.925
_refine_ls_hydrogen_treatment constr
_refine_ls_matrix_type full
_refine_ls_number_parameters 289
_refine_ls_number_reflns 3680
_refine_ls_number_restraints 0
_refine_ls_restrained_S_all 0.925
_refine_ls_R_factor_all 0.1158
_refine_ls_R_factor_gt 0.0628
_refine_ls_shift/su_max 0.000
_refine_ls_shift/su_mean 0.000
_refine_ls_structure_factor_coef Fsqd
_refine_ls_weighting_details 'w=1/[\s^2^(Fo^2^)+(0.0896P)^2^] where P=(Fo^2^+2Fc^2^)/3'
_refine_ls_weighting_scheme calc
_refine_ls_wR_factor_gt 0.1418
_refine_ls_wR_factor_ref 0.1668
_reflns_Friedel_coverage 0.000
_reflns_Friedel_fraction_full .
_reflns_Friedel_fraction_max .
_reflns_number_gt 2080
_reflns_number_total 3680
_reflns_threshold_expression 'I > 2\s(I)'
_cod_data_source_file suppl_ncrs-2019-0565_suppl.cif
_cod_data_source_block a
_cod_database_code 8105053
_shelx_space_group_comment
;
The symmetry employed for this shelxl refinement is uniquely defined
by the following loop, which should always be used as a source of
symmetry information in preference to the above space-group names.
They are only intended as comments.
;
_shelx_estimated_absorpt_t_max 0.984
_shelx_estimated_absorpt_t_min 0.979
_olex2_refinement_description
;
1. Fixed Uiso
 At 1.2 times of:
  All C(H) groups, All C(H,H) groups, All N(H) groups
2.a Secondary CH2 refined with riding coordinates:
 C11(H11A,H11B), C19(H19A,H19B), C20(H20A,H20B)
2.b Aromatic/amide H refined with riding coordinates:
 N3(H3), C2(H2), C3(H3A), C4(H4), C5(H5), C13(H13), C14(H14), C15(H15),
 C16(H16), C17(H17), C22(H22), C23(H23), C24(H24), C25(H25), C26(H26)
;

loop_
_space_group_symop_operation_xyz
'x, y, z'
'-x, -y, -z'

loop_
_atom_site_label
_atom_site_type_symbol
_atom_site_fract_x
_atom_site_fract_y
_atom_site_fract_z
_atom_site_U_iso_or_equiv
_atom_site_adp_type
_atom_site_occupancy
_atom_site_site_symmetry_order
_atom_site_calc_flag
_atom_site_refinement_flags_posn
_atom_site_refinement_flags_adp
_atom_site_refinement_flags_occupancy
_atom_site_disorder_assembly
_atom_site_disorder_group
O1 O 0.7213(2) 1.1665(2) 0.49265(14) 0.0591(6) Uani 1 1 d . . . . .
O2 O 0.5939(2) 0.9772(2) 0.37150(13) 0.0473(5) Uani 1 1 d . . . . .
O3 O 0.3970(2) 0.7031(2) 0.16381(14) 0.0608(6) Uani 1 1 d . . . . .
N1 N 1.0060(3) 0.9896(3) 0.30033(17) 0.0474(6) Uani 1 1 d . . . . .
N2 N 0.8646(2) 0.9801(3) 0.31834(15) 0.0412(6) Uani 1 1 d . . . . .
N3 N 0.3222(3) 0.7654(3) 0.30348(17) 0.0522(7) Uani 1 1 d . . . . .
H3 H 0.3525 0.8119 0.3639 0.063 Uiso 1 1 calc R . . . .
C1 C 1.1092(3) 1.1034(3) 0.3709(2) 0.0453(7) Uani 1 1 d . . . . .
C2 C 1.2741(4) 1.1587(4) 0.3855(2) 0.0569(8) Uani 1 1 d . . . . .
H2 H 1.3264 1.1201 0.3441 0.068 Uiso 1 1 calc R . . . .
C3 C 1.3537(4) 1.2698(4) 0.4620(2) 0.0617(9) Uani 1 1 d . . . . .
H3A H 1.4632 1.3079 0.4735 0.074 Uiso 1 1 calc R . . . .
C4 C 1.2764(4) 1.3301(4) 0.5249(2) 0.0613(9) Uani 1 1 d . . . . .
H4 H 1.3361 1.4075 0.5763 0.074 Uiso 1 1 calc R . . . .
C5 C 1.1166(4) 1.2779(4) 0.5123(2) 0.0531(8) Uani 1 1 d . . . . .
H5 H 1.0665 1.3178 0.5546 0.064 Uiso 1 1 calc R . . . .
C6 C 1.0297(3) 1.1619(3) 0.43338(19) 0.0433(7) Uani 1 1 d . . . . .
C7 C 0.8717(3) 1.0801(3) 0.39731(19) 0.0416(7) Uani 1 1 d . . . . .
C8 C 0.7304(3) 1.0815(3) 0.4261(2) 0.0432(7) Uani 1 1 d . . . . .
C9 C 0.5918(3) 0.8763(3) 0.29253(18) 0.0414(7) Uani 1 1 d . . . . .
C10 C 0.7235(3) 0.8739(3) 0.26328(18) 0.0386(7) Uani 1 1 d . . . . .
C11 C 0.7345(3) 0.7688(3) 0.18098(19) 0.0454(7) Uani 1 1 d . . . . .
H11A H 0.6396 0.6799 0.1669 0.054 Uiso 1 1 calc R . . . .
H11B H 0.8230 0.7335 0.2051 0.054 Uiso 1 1 calc R . . . .
C12 C 0.7548(3) 0.8396(3) 0.08279(19) 0.0405(7) Uani 1 1 d . . . . .
C13 C 0.7047(4) 0.9598(4) 0.0557(2) 0.0558(8) Uani 1 1 d . . . . .
H13 H 0.6574 1.0014 0.0990 0.067 Uiso 1 1 calc R . . . .
C14 C 0.7230(4) 1.0207(4) -0.0347(2) 0.0649(9) Uani 1 1 d . . . . .
H14 H 0.6877 1.1022 -0.0520 0.078 Uiso 1 1 calc R . . . .
C15 C 0.7929(4) 0.9614(4) -0.0986(2) 0.0609(9) Uani 1 1 d . . . . .
H15 H 0.8061 1.0027 -0.1593 0.073 Uiso 1 1 calc R . . . .
C16 C 0.8430(4) 0.8420(4) -0.0732(2) 0.0635(9) Uani 1 1 d . . . . .
H16 H 0.8903 0.8010 -0.1168 0.076 Uiso 1 1 calc R . . . .
C17 C 0.8243(4) 0.7808(4) 0.0172(2) 0.0567(8) Uani 1 1 d . . . . .
H17 H 0.8593 0.6988 0.0339 0.068 Uiso 1 1 calc R . . . .
C18 C 0.4291(3) 0.7725(3) 0.2473(2) 0.0442(7) Uani 1 1 d . . . . .
C19 C 0.1570(3) 0.6814(3) 0.2650(2) 0.0502(8) Uani 1 1 d . . . . .
H19A H 0.1296 0.6966 0.1940 0.060 Uiso 1 1 calc R . . . .
H19B H 0.0957 0.7243 0.3010 0.060 Uiso 1 1 calc R . . . .
C20 C 0.1100(4) 0.5115(4) 0.2743(3) 0.0650(9) Uani 1 1 d . . . . .
H20A H 0.1678 0.4660 0.2369 0.078 Uiso 1 1 calc R . . . .
H20B H 0.1362 0.4941 0.3450 0.078 Uiso 1 1 calc R . . . .
C21 C -0.0636(4) 0.4377(3) 0.2334(2) 0.0513(8) Uani 1 1 d . . . . .
C22 C -0.1261(4) 0.4158(4) 0.1306(2) 0.0663(9) Uani 1 1 d . . . . .
H22 H -0.0584 0.4378 0.0858 0.080 Uiso 1 1 calc R . . . .
C23 C -0.2864(5) 0.3622(4) 0.0925(3) 0.0823(12) Uani 1 1 d . . . . .
H23 H -0.3261 0.3486 0.0228 0.099 Uiso 1 1 calc R . . . .
C24 C -0.3870(5) 0.3292(4) 0.1575(4) 0.0883(12) Uani 1 1 d . . . . .
H24 H -0.4955 0.2949 0.1324 0.106 Uiso 1 1 calc R . . . .
C25 C -0.3281(4) 0.3464(4) 0.2581(3) 0.0762(11) Uani 1 1 d . . . . .
H25 H -0.3965 0.3209 0.3023 0.091 Uiso 1 1 calc R . . . .
C26 C -0.1680(4) 0.4015(4) 0.2964(2) 0.0616(9) Uani 1 1 d . . . . .
H26 H -0.1298 0.4144 0.3663 0.074 Uiso 1 1 calc R . . . .

loop_
_atom_site_aniso_label
_atom_site_aniso_U_11
_atom_site_aniso_U_22
_atom_site_aniso_U_33
_atom_site_aniso_U_23
_atom_site_aniso_U_13
_atom_site_aniso_U_12
O1 0.0587(14) 0.0614(15) 0.0563(12) -0.0102(11) 0.0261(11) 0.0122(11)
O2 0.0423(12) 0.0560(14) 0.0418(10) -0.0043(10) 0.0166(9) 0.0103(10)
O3 0.0544(13) 0.0767(16) 0.0416(11) -0.0084(11) 0.0091(10) 0.0102(11)
N1 0.0397(14) 0.0529(16) 0.0515(14) 0.0025(12) 0.0164(11) 0.0143(12)
N2 0.0400(14) 0.0482(15) 0.0370(12) 0.0032(11) 0.0131(10) 0.0139(12)
N3 0.0426(15) 0.0596(18) 0.0485(13) -0.0035(12) 0.0142(12) 0.0069(12)
C1 0.0441(17) 0.0480(19) 0.0435(15) 0.0072(14) 0.0115(14) 0.0134(15)
C2 0.0457(19) 0.064(2) 0.0612(19) 0.0066(17) 0.0174(16) 0.0150(16)
C3 0.0433(18) 0.067(3) 0.064(2) 0.0101(19) 0.0088(16) 0.0042(17)
C4 0.059(2) 0.057(2) 0.0549(18) 0.0057(16) 0.0044(16) 0.0067(17)
C5 0.058(2) 0.050(2) 0.0495(17) 0.0051(15) 0.0171(15) 0.0115(16)
C6 0.0486(18) 0.0449(19) 0.0358(14) 0.0075(13) 0.0118(13) 0.0127(14)
C7 0.0454(17) 0.0439(18) 0.0368(14) 0.0027(13) 0.0120(13) 0.0147(14)
C8 0.0436(17) 0.0458(19) 0.0403(15) 0.0039(14) 0.0164(13) 0.0105(15)
C9 0.0459(17) 0.0429(18) 0.0348(14) 0.0030(13) 0.0124(12) 0.0116(14)
C10 0.0411(16) 0.0399(17) 0.0339(14) 0.0052(12) 0.0093(12) 0.0111(14)
C11 0.0515(17) 0.0439(18) 0.0444(15) 0.0038(13) 0.0166(13) 0.0172(14)
C12 0.0393(15) 0.0393(18) 0.0414(15) -0.0033(13) 0.0097(12) 0.0109(13)
C13 0.072(2) 0.063(2) 0.0441(16) 0.0075(15) 0.0235(15) 0.0319(18)
C14 0.088(3) 0.062(2) 0.0538(18) 0.0165(17) 0.0201(18) 0.0328(19)
C15 0.074(2) 0.059(2) 0.0435(17) 0.0051(16) 0.0215(16) 0.0088(19)
C16 0.068(2) 0.071(3) 0.0522(19) -0.0053(18) 0.0281(17) 0.0159(19)
C17 0.065(2) 0.061(2) 0.0534(18) 0.0061(16) 0.0227(16) 0.0287(17)
C18 0.0470(17) 0.0508(19) 0.0364(15) 0.0073(14) 0.0110(13) 0.0170(15)
C19 0.0390(17) 0.053(2) 0.0570(17) 0.0028(15) 0.0129(14) 0.0107(14)
C20 0.054(2) 0.059(2) 0.080(2) 0.0178(18) 0.0124(17) 0.0154(17)
C21 0.0540(19) 0.0405(19) 0.0563(18) 0.0069(14) 0.0098(15) 0.0120(14)
C22 0.084(3) 0.054(2) 0.062(2) 0.0029(17) 0.0190(19) 0.0217(19)
C23 0.090(3) 0.064(3) 0.070(2) -0.017(2) -0.016(2) 0.016(2)
C24 0.063(2) 0.065(3) 0.112(3) -0.005(2) -0.002(3) 0.001(2)
C25 0.056(2) 0.065(3) 0.099(3) 0.009(2) 0.024(2) 0.0029(19)
C26 0.068(2) 0.047(2) 0.066(2) 0.0101(16) 0.0166(18) 0.0124(17)

loop_
_atom_type_symbol
_atom_type_description
_atom_type_scat_dispersion_real
_atom_type_scat_dispersion_imag
_atom_type_scat_source
C C 0.0033 0.0016 'International Tables Vol C Tables 4.2.6.8 and 6.1.1.4'
H H 0.0000 0.0000 'International Tables Vol C Tables 4.2.6.8 and 6.1.1.4'
N N 0.0061 0.0033 'International Tables Vol C Tables 4.2.6.8 and 6.1.1.4'
O O 0.0106 0.0060 'International Tables Vol C Tables 4.2.6.8 and 6.1.1.4'

loop_
_geom_angle_atom_site_label_1
_geom_angle_atom_site_label_2
_geom_angle_atom_site_label_3
_geom_angle
_geom_angle_site_symmetry_1
_geom_angle_site_symmetry_3
C8 O2 C9 122.5(2) . .
N2 N1 C1 103.9(2) . .
N1 N2 C7 113.7(2) . .
N1 N2 C10 122.9(2) . .
C7 N2 C10 123.4(2) . .
C18 N3 H3 119.3 . .
C18 N3 C19 121.4(2) . .
C19 N3 H3 119.3 . .
N1 C1 C2 127.3(3) . .
N1 C1 C6 111.3(2) . .
C2 C1 C6 121.5(3) . .
C1 C2 H2 121.3 . .
C3 C2 C1 117.3(3) . .
C3 C2 H2 121.3 . .
C2 C3 H3A 119.0 . .
C2 C3 C4 122.1(3) . .
C4 C3 H3A 119.0 . .
C3 C4 H4 119.2 . .
C5 C4 C3 121.6(3) . .
C5 C4 H4 119.2 . .
C4 C5 H5 121.1 . .
C4 C5 C6 117.9(3) . .
C6 C5 H5 121.1 . .
C5 C6 C1 119.7(3) . .
C7 C6 C1 105.0(2) . .
C7 C6 C5 135.4(3) . .
N2 C7 C6 106.2(2) . .
N2 C7 C8 119.9(3) . .
C6 C7 C8 133.9(3) . .
O1 C8 O2 118.1(2) . .
O1 C8 C7 126.0(3) . .
O2 C8 C7 115.9(2) . .
O2 C9 C18 111.8(2) . .
C10 C9 O2 122.7(2) . .
C10 C9 C18 125.5(2) . .
N2 C10 C11 117.4(2) . .
C9 C10 N2 115.6(2) . .
C9 C10 C11 127.0(3) . .
C10 C11 H11A 108.6 . .
C10 C11 H11B 108.6 . .
C10 C11 C12 114.5(2) . .
H11A C11 H11B 107.6 . .
C12 C11 H11A 108.6 . .
C12 C11 H11B 108.6 . .
C13 C12 C11 122.5(2) . .
C13 C12 C17 118.0(3) . .
C17 C12 C11 119.5(3) . .
C12 C13 H13 119.4 . .
C12 C13 C14 121.3(3) . .
C14 C13 H13 119.4 . .
C13 C14 H14 120.0 . .
C15 C14 C13 120.0(3) . .
C15 C14 H14 120.0 . .
C14 C15 H15 120.2 . .
C16 C15 C14 119.7(3) . .
C16 C15 H15 120.2 . .
C15 C16 H16 119.8 . .
C15 C16 C17 120.3(3) . .
C17 C16 H16 119.8 . .
C12 C17 C16 120.8(3) . .
C12 C17 H17 119.6 . .
C16 C17 H17 119.6 . .
O3 C18 N3 123.1(3) . .
O3 C18 C9 121.4(2) . .
N3 C18 C9 115.4(2) . .
N3 C19 H19A 108.5 . .
N3 C19 H19B 108.5 . .
N3 C19 C20 114.9(2) . .
H19A C19 H19B 107.5 . .
C20 C19 H19A 108.5 . .
C20 C19 H19B 108.5 . .
C19 C20 H20A 109.7 . .
C19 C20 H20B 109.7 . .
H20A C20 H20B 108.2 . .
C21 C20 C19 109.9(3) . .
C21 C20 H20A 109.7 . .
C21 C20 H20B 109.7 . .
C22 C21 C20 121.0(3) . .
C26 C21 C20 121.6(3) . .
C26 C21 C22 117.2(3) . .
C21 C22 H22 119.2 . .
C23 C22 C21 121.5(3) . .
C23 C22 H22 119.2 . .
C22 C23 H23 120.1 . .
C24 C23 C22 119.7(4) . .
C24 C23 H23 120.1 . .
C23 C24 H24 120.2 . .
C25 C24 C23 119.6(4) . .
C25 C24 H24 120.2 . .
C24 C25 H25 119.6 . .
C24 C25 C26 120.8(4) . .
C26 C25 H25 119.6 . .
C21 C26 C25 121.2(3) . .
C21 C26 H26 119.4 . .
C25 C26 H26 119.4 . .

loop_
_geom_bond_atom_site_label_1
_geom_bond_atom_site_label_2
_geom_bond_distance
_geom_bond_site_symmetry_2
O1 C8 1.206(3) .
O2 C8 1.367(3) .
O2 C9 1.386(3) .
O3 C18 1.214(3) .
N1 N2 1.339(3) .
N1 C1 1.365(3) .
N2 C7 1.365(3) .
N2 C10 1.401(3) .
N3 H3 0.8600 .
N3 C18 1.337(3) .
N3 C19 1.444(3) .
C1 C2 1.403(4) .
C1 C6 1.410(4) .
C2 H2 0.9300 .
C2 C3 1.348(4) .
C3 H3A 0.9300 .
C3 C4 1.408(4) .
C4 H4 0.9300 .
C4 C5 1.361(4) .
C5 H5 0.9300 .
C5 C6 1.405(4) .
C6 C7 1.383(4) .
C7 C8 1.424(4) .
C9 C10 1.345(4) .
C9 C18 1.488(4) .
C10 C11 1.490(4) .
C11 H11A 0.9700 .
C11 H11B 0.9700 .
C11 C12 1.517(3) .
C12 C13 1.365(4) .
C12 C17 1.374(4) .
C13 H13 0.9300 .
C13 C14 1.379(4) .
C14 H14 0.9300 .
C14 C15 1.362(4) .
C15 H15 0.9300 .
C15 C16 1.353(4) .
C16 H16 0.9300 .
C16 C17 1.382(4) .
C17 H17 0.9300 .
C19 H19A 0.9700 .
C19 H19B 0.9700 .
C19 C20 1.510(4) .
C20 H20A 0.9700 .
C20 H20B 0.9700 .
C20 C21 1.498(4) .
C21 C22 1.378(4) .
C21 C26 1.371(4) .
C22 H22 0.9300 .
C22 C23 1.375(5) .
C23 H23 0.9300 .
C23 C24 1.365(5) .
C24 H24 0.9300 .
C24 C25 1.345(5) .
C25 H25 0.9300 .
C25 C26 1.375(5) .
C26 H26 0.9300 .
